data_4062594
_journal_name_full Organometallics
_journal_paper_doi 10.1021/om0343115
_journal_year 2004
_chemical_formula_moiety 'C12 H30 Br1.46 Cl0.54 N2 O1 Si2 U1'
_chemical_formula_sum 'C12 H30 Br1.46 Cl0.54 N2 O Si2 U'
_chemical_formula_weight 648.4
_space_group_IT_number 61
_symmetry_cell_setting orthorhombic
_symmetry_space_group_name_Hall '-P 2ac 2ab'
_symmetry_space_group_name_H-M 'P b c a'
_cell_angle_alpha 90
_cell_angle_beta 90
_cell_angle_gamma 90
_cell_formula_units_Z 8
_cell_length_a 14.343(2)
_cell_length_b 16.922(2)
_cell_length_c 18.654(3)
_cell_measurement_temperature 293
_cell_volume 4527.6(11)
_diffrn_ambient_temperature 293
_exptl_crystal_density_diffrn 1.902
_cod_original_formula_sum 'C12 H30 Br1.46 Cl0.54 N2 O1 Si2 U1'
_cod_database_code 4062594

loop_
_symmetry_equiv_pos_as_xyz
x,y,z
-x,-y,-z
-x+1/2,y+1/2,z
x+1/2,-y+1/2,-z
x,-y+1/2,z+1/2
-x,y+1/2,-z+1/2
-x+1/2,-y,z+1/2
x+1/2,y,-z+1/2

loop_
_atom_site_label
_atom_site_type_symbol
_atom_site_fract_x
_atom_site_fract_y
_atom_site_fract_z
_atom_site_U_iso_or_equiv
_atom_site_occupancy
_atom_site_adp_type
_atom_site_attached_hydrogens
U1 U 0.11529(5) 0.46145(4) 0.42003(5) 0.0685 1.0000 Uani .
Br1 Br 0.23561(19) 0.55842(14) 0.34393(15) 0.1134 0.85(1) Uani .
Cl1 Cl 0.23561(19) 0.55842(14) 0.34393(15) 0.1134 0.15(1) Uani .
Br2 Br 0.0284(2) 0.60221(15) 0.48592(18) 0.0924 0.616(9) Uani .
Cl2 Cl 0.0284(2) 0.60221(15) 0.48592(18) 0.0924 0.384(9) Uani .
Si2 Si 0.2295(5) 0.3079(4) 0.4526(4) 0.1009 1.0000 Uani .
Si4 Si 0.0810(5) 0.3155(4) 0.3199(4) 0.0985 1.0000 Uani .
O3 O 0.1478(9) 0.3214(7) 0.3902(8) 0.0933 1.0000 Uani .
N1 N 0.223(1) 0.4044(8) 0.4804(8) 0.0766 1.0000 Uani .
N5 N 0.0496(11) 0.4126(9) 0.3277(9) 0.0872 1.0000 Uani .
C11 C 0.2830(16) 0.4376(13) 0.5380(13) 0.102(9) 1.0000 Uiso .
C12 C 0.2792(14) 0.3921(12) 0.6078(11) 0.14(1) 1.0000 Uiso .
C13 C 0.2528(15) 0.5181(12) 0.553(1) 0.15(1) 1.0000 Uiso .
C14 C 0.3845(14) 0.4430(13) 0.5124(13) 0.16(1) 1.0000 Uiso .
C21 C 0.1878(12) 0.2339(11) 0.5146(11) 0.139(9) 1.0000 Uiso .
C22 C 0.3378(12) 0.2774(11) 0.4089(11) 0.14(1) 1.0000 Uiso .
C41 C 0.1494(13) 0.2843(11) 0.2442(13) 0.16(1) 1.0000 Uiso .
C42 C -0.0069(14) 0.2405(13) 0.3387(12) 0.16(1) 1.0000 Uiso .
C51 C -0.0153(17) 0.4503(16) 0.2769(14) 0.119(9) 1.0000 Uiso .
C52 C -0.1079(15) 0.4074(12) 0.2726(12) 0.161(11) 1.0000 Uiso .
C53 C -0.0332(15) 0.5335(13) 0.2982(11) 0.15(1) 1.0000 Uiso .
C54 C 0.0228(17) 0.4530(15) 0.2011(14) 0.185(12) 1.0000 Uiso .
H121 H 0.3181(14) 0.4157(12) 0.6430(11) 0.13(3) 1.0000 Uiso .
H122 H 0.2165(14) 0.3919(12) 0.6242(11) 0.13(3) 1.0000 Uiso .
H123 H 0.2990(14) 0.3394(12) 0.5994(11) 0.13(3) 1.0000 Uiso .
H131 H 0.2899(15) 0.5411(12) 0.590(1) 0.14(3) 1.0000 Uiso .
H132 H 0.1893(15) 0.5178(12) 0.567(1) 0.14(3) 1.0000 Uiso .
H133 H 0.2592(15) 0.5479(12) 0.510(1) 0.14(3) 1.0000 Uiso .
H141 H 0.4240(14) 0.4646(13) 0.5483(13) 0.16(3) 1.0000 Uiso .
H142 H 0.3849(14) 0.4765(13) 0.4715(13) 0.16(3) 1.0000 Uiso .
H143 H 0.4064(14) 0.3920(13) 0.4994(13) 0.16(3) 1.0000 Uiso .
H211 H 0.2337(12) 0.2260(11) 0.5506(11) 0.12(2) 1.0000 Uiso .
H212 H 0.1315(12) 0.2514(11) 0.5362(11) 0.12(2) 1.0000 Uiso .
H213 H 0.1769(12) 0.1857(11) 0.4900(11) 0.12(2) 1.0000 Uiso .
H221 H 0.3850(12) 0.2695(11) 0.4439(11) 0.12(2) 1.0000 Uiso .
H222 H 0.3573(12) 0.3169(11) 0.3759(11) 0.12(2) 1.0000 Uiso .
H223 H 0.3270(12) 0.2293(11) 0.3839(11) 0.12(2) 1.0000 Uiso .
H411 H 0.1109(13) 0.2807(11) 0.2029(13) 0.13(2) 1.0000 Uiso .
H412 H 0.1982(13) 0.3211(11) 0.2357(13) 0.13(2) 1.0000 Uiso .
H413 H 0.1754(13) 0.2339(11) 0.2545(13) 0.13(2) 1.0000 Uiso .
H421 H -0.0469(14) 0.2362(13) 0.2983(12) 0.13(2) 1.0000 Uiso .
H422 H -0.0424(14) 0.2556(13) 0.3795(12) 0.13(2) 1.0000 Uiso .
H423 H 0.0221(14) 0.1910(13) 0.3475(12) 0.13(2) 1.0000 Uiso .
H521 H -0.1493(15) 0.4310(12) 0.2390(12) 0.15(3) 1.0000 Uiso .
H522 H -0.1348(15) 0.4094(12) 0.3191(12) 0.15(3) 1.0000 Uiso .
H523 H -0.0970(15) 0.3540(12) 0.2596(12) 0.15(3) 1.0000 Uiso .
H531 H -0.0744(15) 0.5604(13) 0.2667(11) 0.15(3) 1.0000 Uiso .
H532 H -0.0588(15) 0.5330(13) 0.3452(11) 0.15(3) 1.0000 Uiso .
H533 H 0.0253(15) 0.5598(13) 0.2989(11) 0.15(3) 1.0000 Uiso .
H541 H -0.0196(17) 0.4765(15) 0.1683(14) 0.18(3) 1.0000 Uiso .
H542 H 0.0769(17) 0.4852(15) 0.2050(14) 0.18(3) 1.0000 Uiso .
H543 H 0.0400(17) 0.4021(15) 0.1844(14) 0.18(3) 1.0000 Uiso .

loop_
_atom_site_aniso_label
_atom_site_aniso_U_11
_atom_site_aniso_U_22
_atom_site_aniso_U_33
_atom_site_aniso_U_23
_atom_site_aniso_U_13
_atom_site_aniso_U_12
U1 0.0720(5) 0.0557(4) 0.0778(6) 0.0057(7) 0.0093(7) 0.0009(6)
Br1 0.112(2) 0.099(2) 0.129(3) 0.009(2) 0.047(2) -0.0131(18)
Cl1 0.112(2) 0.099(2) 0.129(3) 0.009(2) 0.047(2) -0.0131(18)
Br2 0.107(3) 0.058(2) 0.112(3) 0.006(2) 0.042(2) -0.0034(19)
Cl2 0.107(3) 0.058(2) 0.112(3) 0.006(2) 0.042(2) -0.0034(19)
Si2 0.114(7) 0.080(5) 0.109(6) 0.015(4) 0.006(6) 0.010(5)
Si4 0.108(6) 0.094(5) 0.093(6) -0.022(5) 0.010(5) -0.026(5)
O3 0.114(13) 0.063(9) 0.103(13) -0.011(9) -0.026(11) 0.006(9)
N1 0.096(14) 0.083(13) 0.051(12) -0.017(11) 0.011(11) -0.028(11)
N5 0.081(13) 0.083(13) 0.098(15) 0.030(12) 0.014(12) 0.021(11)

loop_
_geom_bond_atom_site_label_1
_geom_bond_site_symmetry_1
_geom_bond_atom_site_label_2
_geom_bond_site_symmetry_2
_geom_bond_distance
_geom_bond_publ_flag
U1 . Br1 . 2.772(2) yes
U1 . Cl1 . 2.772(2) yes
U1 . Br2 . 2.956(3) yes
U1 . Br2 2_566 2.913(3) yes
U1 . O3 . 2.479(11) yes
U1 . N1 . 2.145(16) yes
U1 . N5 . 2.130(18) yes
Si2 . O3 . 1.668(14) yes
Si2 . N1 . 1.715(14) yes
Si2 . C21 . 1.807(19) yes
Si2 . C22 . 1.829(18) yes
Si4 . O3 . 1.626(14) yes
Si4 . N5 . 1.711(15) yes
Si4 . C41 . 1.80(2) yes
Si4 . C42 . 1.82(2) yes
N1 . C11 . 1.48(2) yes
N5 . C51 . 1.47(2) yes
C11 . C12 . 1.51(2) yes
C11 . C13 . 1.46(2) yes
C11 . C14 . 1.54(2) yes
C12 . H121 . 0.950 no
C12 . H122 . 0.950 no
C12 . H123 . 0.950 no
C13 . H131 . 0.950 no
C13 . H132 . 0.950 no
C13 . H133 . 0.950 no
C14 . H141 . 0.950 no
C14 . H142 . 0.950 no
C14 . H143 . 0.950 no
C21 . H211 . 0.950 no
C21 . H212 . 0.950 no
C21 . H213 . 0.950 no
C22 . H221 . 0.950 no
C22 . H222 . 0.950 no
C22 . H223 . 0.950 no
C41 . H411 . 0.950 no
C41 . H412 . 0.950 no
C41 . H413 . 0.950 no
C42 . H421 . 0.950 no
C42 . H422 . 0.950 no
C42 . H423 . 0.950 no
C51 . C52 . 1.52(3) yes
C51 . C53 . 1.49(3) yes
C51 . C54 . 1.52(3) yes
C52 . H521 . 0.950 no
C52 . H522 . 0.950 no
C52 . H523 . 0.950 no
C53 . H531 . 0.950 no
C53 . H532 . 0.950 no
C53 . H533 . 0.950 no
C54 . H541 . 0.950 no
C54 . H542 . 0.950 no
C54 . H543 . 0.950 no
